data_1574302
loop_
_publ_author_name
'Krischer, Felix'
'Mayer, Stephan'
'Hensle, Lennart'
'Knyszek, Daniel'
'Darmandeh, Heidar'
'Gessner, Viktoria H.'

_publ_section_title
;
 Base-stabilized acyclic amino(ylidyl)silylenes: electron-rich donors for
 the stabilization of silicon-element multiple bonds
;
_journal_issue 19
_journal_name_full 'Chemical Science'
_journal_page_first 8346
_journal_page_last 8356
_journal_paper_doi 10.1039/D5SC01812A
_journal_volume 16
_journal_year 2025
_chemical_formula_moiety 'C36 H38 N3 O3 P Si'
_chemical_formula_sum 'C36 H38 N3 O3 P Si'
_chemical_formula_weight 619.75
_space_group_crystal_system monoclinic
_space_group_IT_number 14
_space_group_name_Hall '-P 2yn'
_space_group_name_H-M_alt 'P 1 21/n 1'
_atom_sites_solution_hydrogens geom
_atom_sites_solution_primary dual
_audit_creation_date 2024-12-12
_audit_creation_method SHELXL-2019/3
_audit_update_record
;
2025-03-06 deposited with the CCDC.	2025-03-27 downloaded from the CCDC.
;
_cell_angle_alpha 90
_cell_angle_beta 98.0340(10)
_cell_angle_gamma 90
_cell_formula_units_Z 4
_cell_length_a 11.78680(10)
_cell_length_b 18.12460(10)
_cell_length_c 14.91140(10)
_cell_measurement_reflns_used 14480
_cell_measurement_temperature 100(2)
_cell_measurement_theta_max 76.2880
_cell_measurement_theta_min 3.8290
_cell_volume 3154.27(4)
_computing_cell_refinement 'CrysAlisPro 1.171.40.67a (Rigaku OD, 2019)'
_computing_data_collection 'CrysAlisPro 1.171.40.67a (Rigaku OD, 2019)'
_computing_data_reduction 'CrysAlisPro 1.171.40.67a (Rigaku OD, 2019)'
_computing_structure_refinement 'SHELXL-2019/2 (Sheldrick, 2019)'
_computing_structure_solution 'SHELXT 2018/2 (Sheldrick, 2018)'
_diffrn_ambient_environment N~2~
_diffrn_ambient_temperature 100(2)
_diffrn_detector 'Hybrid Pixel Array Detector'
_diffrn_detector_area_resol_mean 10.0000
_diffrn_detector_type HyPix
_diffrn_measured_fraction_theta_full 0.999
_diffrn_measured_fraction_theta_max 0.953
_diffrn_measurement_details
;
List of Runs (angles in degrees, time in seconds):

  # Type    Start    End  Width  t~exp~   \w     \q     \k     \f   Frames
#--------------------------------------------------------------------------
  1  \w    -70.00   5.00   0.50    0.40    --  -47.28  79.00 161.00  150
  2  \w     34.00  94.00   0.50    0.40    --   47.28-125.00 -60.00  120
  3  \w     95.00 177.00   0.50    1.60    --  105.91  30.00  90.00  164
  4  \w     96.00 175.00   0.50    1.60    --  105.91  45.00 120.00  158
  5  \w    115.00 140.00   0.50    1.60    --  105.91  79.00 161.00   50
  6  \w    -21.00  28.00   0.50    0.40    --  -47.28  19.00 -90.00   98
  7  \w      2.00  37.00   0.50    0.40    --   47.28 -79.00  38.00   70
  8  \w     38.00  71.00   0.50    1.60    --  105.91 -61.00 120.00   66
  9  \w     34.00  60.00   0.50    1.60    --  105.91 -61.00  60.00   52
 10  \w     35.00 125.00   0.50    1.60    --  105.91 -79.00  38.00  180
 11  \w     41.00  71.00   0.50    1.60    --  105.91 -61.00-180.00   60
 12  \w     39.00  70.00   0.50    1.60    --  105.91 -61.00 -60.00   62
 13  \w     34.00  74.00   0.50    1.60    --  105.91 -61.00 -30.00   80
 14  \w    -78.00 -52.00   0.50    1.60    --  -91.75  79.00 161.00   52
 15  \w    -46.00 -21.00   0.50    1.60    --  -91.75  45.00  90.00   50
 16  \w    -46.00 -21.00   0.50    1.60    --  -91.75  45.00 -30.00   50
 17  \w    -48.00 -23.00   0.50    1.60    --  -91.75  45.00 -60.00   50
 18  \w    -56.00 -20.00   0.50    1.60    --  -91.75  61.00-150.00   72
 19  \w    -81.00 -34.00   0.50    1.60    --  -91.75 125.00-150.00   94
 20  \w    -99.00 -69.00   0.50    1.60    --  -91.75 -77.00 120.00   60
 21  \w   -137.00-112.00   0.50    1.60    --  -91.75 -77.00 120.00   50
 22  \w   -115.00 -88.00   0.50    0.40    --  -47.28-125.00 120.00   54
 23  \w   -161.00 -80.00   0.50    1.60    --  -91.75 -79.00  38.00  162
 24  \w   -100.00 -74.00   0.50    0.40    --  -47.28-125.00-180.00   52
;
_diffrn_measurement_device 'four-circle diffractometer'
_diffrn_measurement_device_type 'XtaLAB Synergy, Dualflex, HyPix'
_diffrn_measurement_method '\w scans'
_diffrn_orient_matrix_type 'CrysAlisPro convention (1999,Acta A55,543-557)'
_diffrn_orient_matrix_UB_11 0.1119683000
_diffrn_orient_matrix_UB_12 0.0127086000
_diffrn_orient_matrix_UB_13 0.0648236000
_diffrn_orient_matrix_UB_21 0.0499187000
_diffrn_orient_matrix_UB_22 -0.0715346000
_diffrn_orient_matrix_UB_23 -0.0341725000
_diffrn_orient_matrix_UB_31 0.0488760000
_diffrn_orient_matrix_UB_32 0.0441211000
_diffrn_orient_matrix_UB_33 -0.0742877000
_diffrn_radiation_monochromator mirror
_diffrn_radiation_probe x-ray
_diffrn_radiation_type CuK\a
_diffrn_radiation_wavelength 1.54184
_diffrn_reflns_av_R_equivalents 0.0315
_diffrn_reflns_av_sigmaI/netI 0.0482
_diffrn_reflns_av_unetI/netI 0.0290
_diffrn_reflns_Laue_measured_fraction_full 0.999
_diffrn_reflns_Laue_measured_fraction_max 0.953
_diffrn_reflns_limit_h_max 14
_diffrn_reflns_limit_h_min -14
_diffrn_reflns_limit_k_max 21
_diffrn_reflns_limit_k_min -15
_diffrn_reflns_limit_l_max 18
_diffrn_reflns_limit_l_min -18
_diffrn_reflns_number 23088
_diffrn_reflns_point_group_measured_fraction_full 0.999
_diffrn_reflns_point_group_measured_fraction_max 0.953
_diffrn_reflns_theta_full 67.684
_diffrn_reflns_theta_max 76.622
_diffrn_reflns_theta_min 3.861
_diffrn_source 'micro-focus sealed X-ray tube'
_diffrn_source_type 'PhotonJet (Cu) X-ray Source'
_exptl_absorpt_coefficient_mu 1.464
_exptl_absorpt_correction_T_max 1.00000
_exptl_absorpt_correction_T_min 0.62375
_exptl_absorpt_correction_type multi-scan
_exptl_absorpt_process_details
;
CrysAlisPro 1.171.40.67a (Rigaku Oxford Diffraction, 2019)
Empirical absorption correction using spherical harmonics,
 implemented in SCALE3 ABSPACK scaling algorithm.
;
_exptl_crystal_colour colourless
_exptl_crystal_density_diffrn 1.305
_exptl_crystal_description block
_exptl_crystal_F_000 1312
_exptl_crystal_size_max 0.265
_exptl_crystal_size_mid 0.108
_exptl_crystal_size_min 0.086
_refine_diff_density_max 0.306
_refine_diff_density_min -0.343
_refine_diff_density_rms 0.043
_refine_ls_extinction_method none
_refine_ls_goodness_of_fit_ref 1.055
_refine_ls_hydrogen_treatment constr
_refine_ls_matrix_type full
_refine_ls_number_parameters 403
_refine_ls_number_reflns 6321
_refine_ls_number_restraints 0
_refine_ls_restrained_S_all 1.055
_refine_ls_R_factor_all 0.0378
_refine_ls_R_factor_gt 0.0341
_refine_ls_shift/su_max 0.001
_refine_ls_shift/su_mean 0.000
_refine_ls_structure_factor_coef Fsqd
_refine_ls_weighting_details 'w=1/[\s^2^(Fo^2^)+(0.0447P)^2^+1.1031P] where P=(Fo^2^+2Fc^2^)/3'
_refine_ls_weighting_scheme calc
_refine_ls_wR_factor_gt 0.0895
_refine_ls_wR_factor_ref 0.0921
_reflns_Friedel_coverage 0.000
_reflns_number_gt 5671
_reflns_number_total 6321
_reflns_threshold_expression 'I > 2\s(I)'
_cod_data_source_file d5sc01812a2.cif
_cod_data_source_block LH-821_a
_cod_depositor_comments 'Adding full bibliography for 1574297--1574307.cif.'
_cod_original_sg_symbol_H-M 'P 21/n'
_cod_database_code 1574302
_shelx_shelxl_version_number 2019/3
_shelx_space_group_comment
;
The symmetry employed for this shelxl refinement is uniquely defined
by the following loop, which should always be used as a source of
symmetry information in preference to the above space-group names.
They are only intended as comments.
;
_cell_oxdiff_length_a 11.7884(2)
_cell_oxdiff_length_b 18.1238(3)
_cell_oxdiff_length_c 14.9095(2)
_cell_oxdiff_angle_alpha 89.9330(14)
_cell_oxdiff_angle_beta 98.0204(14)
_cell_oxdiff_angle_gamma 90.0524(14)
_cell_oxdiff_volume 3154.26(9)
_cell_oxdiff_measurement_reflns_used 14480
_oxdiff_exptl_absorpt_empirical_full_min 0.658
_oxdiff_exptl_absorpt_empirical_full_max 1.344
_oxdiff_exptl_absorpt_empirical_details
;
Empirical correction (ABSPACK) includes:
- Absorption correction using spherical harmonics
- Frame scaling
;
_reflns_odcompleteness_completeness 100.00
_reflns_odcompleteness_theta 66.97
_reflns_odcompleteness_iscentric 1
_chemical_oxdiff_formula 'C36 H56 N3 O3 P Si'

loop_
_space_group_symop_operation_xyz
'x, y, z'
'-x+1/2, y+1/2, -z+1/2'
'-x, -y, -z'
'x-1/2, -y-1/2, z-1/2'

loop_
_atom_site_label
_atom_site_type_symbol
_atom_site_fract_x
_atom_site_fract_y
_atom_site_fract_z
_atom_site_U_iso_or_equiv
_atom_site_adp_type
_atom_site_occupancy
_atom_site_site_symmetry_order
_atom_site_calc_flag
_atom_site_refinement_flags_posn
_atom_site_refinement_flags_adp
_atom_site_refinement_flags_occupancy
_atom_site_disorder_assembly
_atom_site_disorder_group
Si1 Si 0.85823(3) 0.57649(2) 0.68847(2) 0.02184(10) Uani 1 1 d . . . . .
O1 O 0.95829(8) 0.56911(5) 0.79105(6) 0.0259(2) Uani 1 1 d . . . . .
N1 N 0.80222(10) 0.58039(6) 0.56324(7) 0.0244(2) Uani 1 1 d . . . . .
C1 C 0.72628(11) 0.58211(8) 0.73809(8) 0.0236(3) Uani 1 1 d . . . . .
C3 C 0.76663(11) 0.63221(8) 0.92898(9) 0.0237(3) Uani 1 1 d . . . . .
C4 C 0.78825(13) 0.70056(8) 0.89287(10) 0.0297(3) Uani 1 1 d . . . . .
H4 H 0.777807 0.707222 0.829057 0.036 Uiso 1 1 calc R U . . .
C5 C 0.82503(14) 0.75919(8) 0.94940(11) 0.0360(3) Uani 1 1 d . . . . .
H5 H 0.839220 0.805834 0.924107 0.043 Uiso 1 1 calc R U . . .
C6 C 0.84107(13) 0.75007(9) 1.04215(11) 0.0336(3) Uani 1 1 d . . . . .
H6 H 0.867288 0.790162 1.080585 0.040 Uiso 1 1 calc R U . . .
C7 C 0.81900(13) 0.68267(9) 1.07900(10) 0.0329(3) Uani 1 1 d . . . . .
H7 H 0.829987 0.676493 1.142890 0.040 Uiso 1 1 calc R U . . .
C8 C 0.78088(12) 0.62390(8) 1.02336(9) 0.0285(3) Uani 1 1 d . . . . .
H8 H 0.764369 0.577908 1.049222 0.034 Uiso 1 1 calc R U . . .
C9 C 0.56516(11) 0.54718(8) 0.86022(9) 0.0247(3) Uani 1 1 d . . . . .
C10 C 0.51604(13) 0.57988(8) 0.92990(10) 0.0298(3) Uani 1 1 d . . . . .
H10 H 0.561977 0.608432 0.974486 0.036 Uiso 1 1 calc R U . . .
C11 C 0.40004(13) 0.57087(9) 0.93443(11) 0.0334(3) Uani 1 1 d . . . . .
H11 H 0.367105 0.592761 0.982622 0.040 Uiso 1 1 calc R U . . .
C12 C 0.33224(12) 0.53029(9) 0.86930(10) 0.0330(3) Uani 1 1 d . . . . .
H12 H 0.252187 0.526329 0.870937 0.040 Uiso 1 1 calc R U . . .
C13 C 0.38114(13) 0.49548(10) 0.80180(10) 0.0360(3) Uani 1 1 d . . . . .
H13 H 0.335164 0.465718 0.758575 0.043 Uiso 1 1 calc R U . . .
C14 C 0.49713(13) 0.50377(9) 0.79677(10) 0.0338(3) Uani 1 1 d . . . . .
H14 H 0.530251 0.479823 0.750033 0.041 Uiso 1 1 calc R U . . .
P1 P 0.71533(3) 0.56028(2) 0.84932(2) 0.02128(9) Uani 1 1 d . . . . .
C15 C 0.78747(11) 0.47330(7) 0.88013(9) 0.0236(3) Uani 1 1 d . . . . .
C16 C 0.86282(11) 0.46204(8) 0.95986(9) 0.0262(3) Uani 1 1 d . . . . .
H16 H 0.882591 0.502040 1.000205 0.031 Uiso 1 1 calc R U . . .
C2 C 0.63014(12) 0.61675(8) 0.68908(9) 0.0284(3) Uani 1 1 d . . . . .
O3 O 1.07059(9) 0.46597(6) 0.79765(7) 0.0347(2) Uani 1 1 d . . . . .
N3 N 0.55197(12) 0.64516(9) 0.64757(9) 0.0432(3) Uani 1 1 d . . . . .
C17 C 0.90894(12) 0.39265(9) 0.98037(10) 0.0301(3) Uani 1 1 d . . . . .
H17 H 0.959557 0.385287 1.035046 0.036 Uiso 1 1 calc R U . . .
C18 C 0.88176(12) 0.33409(8) 0.92179(10) 0.0319(3) Uani 1 1 d . . . . .
H18 H 0.912948 0.286559 0.936397 0.038 Uiso 1 1 calc R U . . .
C19 C 0.80868(13) 0.34519(8) 0.84157(10) 0.0331(3) Uani 1 1 d . . . . .
H19 H 0.790660 0.305276 0.800776 0.040 Uiso 1 1 calc R U . . .
C20 C 0.76184(13) 0.41433(8) 0.82071(10) 0.0305(3) Uani 1 1 d . . . . .
H20 H 0.711996 0.421547 0.765609 0.037 Uiso 1 1 calc R U . . .
C21 C 0.86632(11) 0.63854(8) 0.55397(9) 0.0238(3) Uani 1 1 d . . . . .
C22 C 0.88301(12) 0.67576(8) 0.46795(9) 0.0278(3) Uani 1 1 d . . . . .
C23 C 0.97277(14) 0.65426(9) 0.42247(10) 0.0363(3) Uani 1 1 d . . . . .
H23 H 1.021671 0.614764 0.444874 0.044 Uiso 1 1 calc R U . . .
C24 C 0.99024(18) 0.69123(11) 0.34374(11) 0.0493(5) Uani 1 1 d . . . . .
H24 H 1.051080 0.676690 0.312007 0.059 Uiso 1 1 calc R U . . .
C25 C 0.9200(2) 0.74854(11) 0.31175(11) 0.0538(5) Uani 1 1 d . . . . .
H25 H 0.933818 0.774411 0.258924 0.065 Uiso 1 1 calc R U . . .
C26 C 0.82932(19) 0.76886(10) 0.35602(11) 0.0489(5) Uani 1 1 d . . . . .
H26 H 0.780065 0.807916 0.332700 0.059 Uiso 1 1 calc R U . . .
C27 C 0.80985(15) 0.73249(9) 0.43434(10) 0.0360(3) Uani 1 1 d . . . . .
H27 H 0.747284 0.746207 0.464612 0.043 Uiso 1 1 calc R U . . .
C28 C 0.73105(12) 0.53568(8) 0.49294(9) 0.0278(3) Uani 1 1 d . . . . .
C29 C 0.68064(15) 0.47279(9) 0.54281(11) 0.0379(4) Uani 1 1 d . . . . .
H29A H 0.632590 0.493189 0.585353 0.057 Uiso 1 1 calc R U . . .
H29B H 0.742888 0.443769 0.576161 0.057 Uiso 1 1 calc R U . . .
H29C H 0.634066 0.441030 0.498928 0.057 Uiso 1 1 calc R U . . .
O2 O 0.93084(8) 0.49464(5) 0.67950(6) 0.0264(2) Uani 1 1 d . . . . .
N2 N 0.91688(10) 0.65727(6) 0.63839(7) 0.0244(2) Uani 1 1 d . . . . .
C30 C 0.63409(13) 0.58183(9) 0.44205(10) 0.0336(3) Uani 1 1 d . . . . .
H30A H 0.591590 0.606223 0.485670 0.050 Uiso 1 1 calc R U . . .
H30B H 0.582192 0.549677 0.402534 0.050 Uiso 1 1 calc R U . . .
H30C H 0.666361 0.619176 0.405357 0.050 Uiso 1 1 calc R U . . .
C31 C 0.80554(14) 0.50328(9) 0.42659(10) 0.0351(3) Uani 1 1 d . . . . .
H31A H 0.873607 0.480206 0.460449 0.053 Uiso 1 1 calc R U . . .
H31B H 0.829150 0.542727 0.388216 0.053 Uiso 1 1 calc R U . . .
H31C H 0.761608 0.466155 0.388563 0.053 Uiso 1 1 calc R U . . .
C32 C 1.01047(12) 0.71154(8) 0.66607(9) 0.0261(3) Uani 1 1 d . . . . .
C33 C 1.00060(13) 0.73703(8) 0.76251(10) 0.0313(3) Uani 1 1 d . . . . .
H33A H 1.064570 0.770020 0.783854 0.047 Uiso 1 1 calc R U . . .
H33B H 1.002850 0.694019 0.802546 0.047 Uiso 1 1 calc R U . . .
H33C H 0.928048 0.763362 0.762877 0.047 Uiso 1 1 calc R U . . .
C34 C 1.12551(12) 0.67329(9) 0.66289(10) 0.0320(3) Uani 1 1 d . . . . .
H34A H 1.132006 0.630443 0.703375 0.048 Uiso 1 1 calc R U . . .
H34B H 1.187993 0.707885 0.682403 0.048 Uiso 1 1 calc R U . . .
H34C H 1.130246 0.657016 0.600842 0.048 Uiso 1 1 calc R U . . .
C35 C 1.00185(14) 0.78038(8) 0.60605(10) 0.0328(3) Uani 1 1 d . . . . .
H35A H 1.055409 0.817952 0.633801 0.049 Uiso 1 1 calc R U . . .
H35B H 0.923540 0.799805 0.599777 0.049 Uiso 1 1 calc R U . . .
H35C H 1.021067 0.767475 0.546154 0.049 Uiso 1 1 calc R U . . .
C36 C 0.99609(12) 0.50520(8) 0.76177(9) 0.0269(3) Uani 1 1 d . . . . .

loop_
_atom_site_aniso_label
_atom_site_aniso_U_11
_atom_site_aniso_U_22
_atom_site_aniso_U_33
_atom_site_aniso_U_23
_atom_site_aniso_U_13
_atom_site_aniso_U_12
Si1 0.01999(18) 0.02850(19) 0.01721(17) 0.00000(13) 0.00319(13) -0.00237(13)
O1 0.0248(5) 0.0318(5) 0.0209(4) 0.0004(4) 0.0027(4) -0.0032(4)
N1 0.0233(6) 0.0313(6) 0.0185(5) -0.0014(4) 0.0025(4) -0.0025(4)
C1 0.0215(6) 0.0304(7) 0.0190(6) 0.0009(5) 0.0035(5) -0.0002(5)
C3 0.0195(6) 0.0290(7) 0.0230(6) -0.0020(5) 0.0042(5) -0.0004(5)
C4 0.0320(7) 0.0299(7) 0.0285(7) -0.0004(6) 0.0081(6) -0.0002(6)
C5 0.0405(9) 0.0277(7) 0.0423(8) -0.0038(6) 0.0141(7) -0.0048(6)
C6 0.0250(7) 0.0361(8) 0.0402(8) -0.0141(6) 0.0061(6) -0.0024(6)
C7 0.0297(7) 0.0428(8) 0.0261(7) -0.0076(6) 0.0033(6) 0.0025(6)
C8 0.0285(7) 0.0323(7) 0.0251(7) -0.0010(5) 0.0050(5) 0.0002(6)
C9 0.0210(6) 0.0305(7) 0.0229(6) 0.0030(5) 0.0042(5) -0.0017(5)
C10 0.0257(7) 0.0342(8) 0.0303(7) -0.0024(6) 0.0068(6) -0.0018(6)
C11 0.0287(7) 0.0378(8) 0.0357(8) 0.0007(6) 0.0112(6) -0.0001(6)
C12 0.0226(7) 0.0414(8) 0.0355(8) 0.0103(6) 0.0055(6) -0.0029(6)
C13 0.0263(7) 0.0513(9) 0.0292(7) -0.0015(6) -0.0005(6) -0.0105(7)
C14 0.0280(7) 0.0472(9) 0.0263(7) -0.0061(6) 0.0042(6) -0.0050(6)
P1 0.01930(16) 0.02689(18) 0.01795(16) -0.00022(12) 0.00364(12) -0.00159(12)
C15 0.0204(6) 0.0286(7) 0.0229(6) 0.0004(5) 0.0065(5) -0.0027(5)
C16 0.0216(6) 0.0332(7) 0.0243(6) -0.0008(5) 0.0049(5) -0.0018(5)
C2 0.0287(7) 0.0368(8) 0.0213(6) 0.0014(5) 0.0083(5) 0.0031(6)
O3 0.0264(5) 0.0418(6) 0.0346(5) 0.0055(5) -0.0005(4) 0.0031(5)
N3 0.0402(8) 0.0605(9) 0.0296(7) 0.0083(6) 0.0076(6) 0.0197(7)
C17 0.0224(7) 0.0389(8) 0.0289(7) 0.0059(6) 0.0031(5) 0.0007(6)
C18 0.0252(7) 0.0308(7) 0.0410(8) 0.0064(6) 0.0093(6) 0.0017(6)
C19 0.0343(8) 0.0295(7) 0.0360(8) -0.0040(6) 0.0068(6) -0.0024(6)
C20 0.0311(7) 0.0330(7) 0.0266(7) -0.0005(6) 0.0012(6) -0.0019(6)
C21 0.0210(6) 0.0300(7) 0.0208(6) 0.0004(5) 0.0038(5) 0.0020(5)
C22 0.0314(7) 0.0326(7) 0.0193(6) -0.0003(5) 0.0030(5) -0.0047(6)
C23 0.0397(8) 0.0439(9) 0.0271(7) -0.0040(6) 0.0112(6) -0.0068(7)
C24 0.0603(11) 0.0628(12) 0.0284(8) -0.0093(8) 0.0186(8) -0.0250(10)
C25 0.0850(15) 0.0532(11) 0.0211(7) 0.0057(7) 0.0000(8) -0.0325(11)
C26 0.0714(13) 0.0381(9) 0.0310(8) 0.0075(7) -0.0152(8) -0.0122(9)
C27 0.0420(9) 0.0350(8) 0.0282(7) 0.0020(6) -0.0049(6) -0.0019(7)
C28 0.0269(7) 0.0344(7) 0.0213(6) -0.0040(5) 0.0003(5) -0.0033(6)
C29 0.0426(9) 0.0405(9) 0.0292(7) -0.0025(6) -0.0007(6) -0.0142(7)
O2 0.0232(5) 0.0333(5) 0.0223(4) -0.0010(4) 0.0019(4) 0.0005(4)
N2 0.0238(5) 0.0307(6) 0.0188(5) 0.0001(4) 0.0035(4) -0.0041(5)
C30 0.0276(7) 0.0446(9) 0.0270(7) -0.0051(6) -0.0023(6) 0.0004(6)
C31 0.0352(8) 0.0412(8) 0.0281(7) -0.0088(6) 0.0022(6) 0.0025(7)
C32 0.0238(6) 0.0309(7) 0.0236(6) -0.0010(5) 0.0034(5) -0.0061(5)
C33 0.0328(8) 0.0350(8) 0.0263(7) -0.0036(6) 0.0047(6) -0.0065(6)
C34 0.0250(7) 0.0396(8) 0.0316(7) -0.0012(6) 0.0046(6) -0.0043(6)
C35 0.0362(8) 0.0326(8) 0.0294(7) 0.0020(6) 0.0039(6) -0.0064(6)
C36 0.0213(6) 0.0351(7) 0.0243(6) 0.0019(5) 0.0036(5) -0.0045(6)

loop_
_atom_type_symbol
_atom_type_description
_atom_type_scat_dispersion_real
_atom_type_scat_dispersion_imag
_atom_type_scat_source
C C 0.0181 0.0091 'International Tables Vol C Tables 4.2.6.8 and 6.1.1.4'
H H 0.0000 0.0000 'International Tables Vol C Tables 4.2.6.8 and 6.1.1.4'
N N 0.0311 0.0180 'International Tables Vol C Tables 4.2.6.8 and 6.1.1.4'
O O 0.0492 0.0322 'International Tables Vol C Tables 4.2.6.8 and 6.1.1.4'
Si Si 0.2541 0.3302 'International Tables Vol C Tables 4.2.6.8 and 6.1.1.4'
P P 0.2955 0.4335 'International Tables Vol C Tables 4.2.6.8 and 6.1.1.4'

loop_
_exptl_crystal_face_index_h
_exptl_crystal_face_index_k
_exptl_crystal_face_index_l
_exptl_crystal_face_perp_dist
2 -11 2 0.0645
5 1 -8 0.0917
-5 -3 8 0.1157
-4 -3 8 0.1247
4 -4 -8 0.1069
-1 -12 1 0.0587
3 -7 -7 0.1107
-3 -11 0 0.0523
-4 -9 4 0.0858
1 -4 -9 0.1056
1 -3 -9 0.1047
-4 -10 1 0.0559
-2 -2 -9 0.1014
-6 -6 1 0.0413
-5 -2 -6 0.0740
-7 -4 1 0.0342
-7 -1 -2 0.0413
7 4 -2 0.0625
-7 -4 2 0.0386
-8 2 1 0.0202
-7 4 -2 0.0348
7 2 -5 0.0755
-7 -2 5 0.0648
-6 6 0 0.0226
-7 2 5 0.0577
-4 10 -1 0.0357
-5 7 6 0.0934
-2 11 0 0.0433
0 6 8 0.1228
3 11 0 0.0515
4 10 -3 0.0480
3 11 1 0.0571
4 5 7 0.1111
5 8 1 0.0548
5 8 -3 0.0553
7 6 0 0.0534
6 4 4 0.0847
7 1 3 0.0774
7 3 0 0.0566
8 -2 -2 0.0631
7 -5 1 0.0733
7 -6 -3 0.0755

loop_
_geom_angle_atom_site_label_1
_geom_angle_atom_site_label_2
_geom_angle_atom_site_label_3
_geom_angle
_geom_angle_site_symmetry_1
_geom_angle_site_symmetry_3
_geom_angle_publ_flag
O2 Si1 O1 74.29(5) . . ?
O2 Si1 C1 122.79(6) . . ?
O1 Si1 C1 98.90(5) . . ?
O2 Si1 N2 115.96(5) . . ?
O1 Si1 N2 99.60(5) . . ?
C1 Si1 N2 121.15(6) . . ?
O2 Si1 N1 93.66(5) . . ?
O1 Si1 N1 159.58(5) . . ?
C1 Si1 N1 101.50(6) . . ?
N2 Si1 N1 70.48(5) . . ?
O2 Si1 C36 37.63(5) . . ?
O1 Si1 C36 36.66(5) . . ?
C1 Si1 C36 115.98(6) . . ?
N2 Si1 C36 111.88(5) . . ?
N1 Si1 C36 129.24(5) . . ?
O2 Si1 C21 105.63(5) . . ?
O1 Si1 C21 132.15(5) . . ?
C1 Si1 C21 117.87(5) . . ?
N2 Si1 C21 35.94(5) . . ?
N1 Si1 C21 34.65(5) . . ?
C36 Si1 C21 126.09(5) . . ?
C36 O1 Si1 89.75(8) . . ?
C21 N1 C28 129.64(11) . . ?
C21 N1 Si1 90.42(8) . . ?
C28 N1 Si1 139.40(9) . . ?
C2 C1 P1 115.97(10) . . ?
C2 C1 Si1 119.12(10) . . ?
P1 C1 Si1 124.16(8) . . ?
C4 C3 C8 118.84(13) . . ?
C4 C3 P1 116.80(10) . . ?
C8 C3 P1 124.31(11) . . ?
C5 C4 C3 120.43(14) . . ?
C5 C4 H4 119.8 . . ?
C3 C4 H4 119.8 . . ?
C6 C5 C4 120.31(14) . . ?
C6 C5 H5 119.8 . . ?
C4 C5 H5 119.8 . . ?
C7 C6 C5 119.91(14) . . ?
C7 C6 H6 120.0 . . ?
C5 C6 H6 120.0 . . ?
C6 C7 C8 120.38(14) . . ?
C6 C7 H7 119.8 . . ?
C8 C7 H7 119.8 . . ?
C7 C8 C3 120.12(14) . . ?
C7 C8 H8 119.9 . . ?
C3 C8 H8 119.9 . . ?
C10 C9 C14 119.16(13) . . ?
C10 C9 P1 121.61(11) . . ?
C14 C9 P1 119.23(11) . . ?
C11 C10 C9 120.14(14) . . ?
C11 C10 H10 119.9 . . ?
C9 C10 H10 119.9 . . ?
C12 C11 C10 120.38(14) . . ?
C12 C11 H11 119.8 . . ?
C10 C11 H11 119.8 . . ?
C13 C12 C11 119.79(14) . . ?
C13 C12 H12 120.1 . . ?
C11 C12 H12 120.1 . . ?
C12 C13 C14 120.32(14) . . ?
C12 C13 H13 119.8 . . ?
C14 C13 H13 119.8 . . ?
C13 C14 C9 120.11(14) . . ?
C13 C14 H14 119.9 . . ?
C9 C14 H14 119.9 . . ?
C1 P1 C3 113.72(6) . . ?
C1 P1 C9 108.69(6) . . ?
C3 P1 C9 106.02(6) . . ?
C1 P1 C15 110.24(6) . . ?
C3 P1 C15 110.91(6) . . ?
C9 P1 C15 106.93(6) . . ?
C20 C15 C16 119.00(13) . . ?
C20 C15 P1 116.85(10) . . ?
C16 C15 P1 124.12(11) . . ?
C17 C16 C15 120.22(13) . . ?
C17 C16 H16 119.9 . . ?
C15 C16 H16 119.9 . . ?
N3 C2 C1 178.90(15) . . ?
C18 C17 C16 120.48(13) . . ?
C18 C17 H17 119.8 . . ?
C16 C17 H17 119.8 . . ?
C17 C18 C19 119.62(14) . . ?
C17 C18 H18 120.2 . . ?
C19 C18 H18 120.2 . . ?
C20 C19 C18 120.27(14) . . ?
C20 C19 H19 119.9 . . ?
C18 C19 H19 119.9 . . ?
C19 C20 C15 120.39(14) . . ?
C19 C20 H20 119.8 . . ?
C15 C20 H20 119.8 . . ?
N1 C21 N2 106.67(11) . . ?
N1 C21 C22 126.99(12) . . ?
N2 C21 C22 126.32(12) . . ?
N1 C21 Si1 54.93(7) . . ?
N2 C21 Si1 51.97(6) . . ?
C22 C21 Si1 174.48(10) . . ?
C27 C22 C23 120.52(14) . . ?
C27 C22 C21 119.78(13) . . ?
C23 C22 C21 119.70(13) . . ?
C22 C23 C24 119.28(17) . . ?
C22 C23 H23 120.4 . . ?
C24 C23 H23 120.4 . . ?
C25 C24 C23 120.32(18) . . ?
C25 C24 H24 119.8 . . ?
C23 C24 H24 119.8 . . ?
C24 C25 C26 120.33(16) . . ?
C24 C25 H25 119.8 . . ?
C26 C25 H25 119.8 . . ?
C25 C26 C27 120.33(18) . . ?
C25 C26 H26 119.8 . . ?
C27 C26 H26 119.8 . . ?
C26 C27 C22 119.19(17) . . ?
C26 C27 H27 120.4 . . ?
C22 C27 H27 120.4 . . ?
N1 C28 C29 106.45(11) . . ?
N1 C28 C31 110.30(11) . . ?
C29 C28 C31 109.06(13) . . ?
N1 C28 C30 111.11(12) . . ?
C29 C28 C30 109.60(13) . . ?
C31 C28 C30 110.24(12) . . ?
C28 C29 H29A 109.5 . . ?
C28 C29 H29B 109.5 . . ?
H29A C29 H29B 109.5 . . ?
C28 C29 H29C 109.5 . . ?
H29A C29 H29C 109.5 . . ?
H29B C29 H29C 109.5 . . ?
C36 O2 Si1 91.89(8) . . ?
C21 N2 C32 129.23(11) . . ?
C21 N2 Si1 92.09(8) . . ?
C32 N2 Si1 136.39(9) . . ?
C28 C30 H30A 109.5 . . ?
C28 C30 H30B 109.5 . . ?
H30A C30 H30B 109.5 . . ?
C28 C30 H30C 109.5 . . ?
H30A C30 H30C 109.5 . . ?
H30B C30 H30C 109.5 . . ?
C28 C31 H31A 109.5 . . ?
C28 C31 H31B 109.5 . . ?
H31A C31 H31B 109.5 . . ?
C28 C31 H31C 109.5 . . ?
H31A C31 H31C 109.5 . . ?
H31B C31 H31C 109.5 . . ?
N2 C32 C34 108.47(11) . . ?
N2 C32 C33 107.96(11) . . ?
C34 C32 C33 110.49(12) . . ?
N2 C32 C35 112.93(11) . . ?
C34 C32 C35 109.76(12) . . ?
C33 C32 C35 107.21(12) . . ?
C32 C33 H33A 109.5 . . ?
C32 C33 H33B 109.5 . . ?
H33A C33 H33B 109.5 . . ?
C32 C33 H33C 109.5 . . ?
H33A C33 H33C 109.5 . . ?
H33B C33 H33C 109.5 . . ?
C32 C34 H34A 109.5 . . ?
C32 C34 H34B 109.5 . . ?
H34A C34 H34B 109.5 . . ?
C32 C34 H34C 109.5 . . ?
H34A C34 H34C 109.5 . . ?
H34B C34 H34C 109.5 . . ?
C32 C35 H35A 109.5 . . ?
C32 C35 H35B 109.5 . . ?
H35A C35 H35B 109.5 . . ?
C32 C35 H35C 109.5 . . ?
H35A C35 H35C 109.5 . . ?
H35B C35 H35C 109.5 . . ?
O3 C36 O1 128.80(13) . . ?
O3 C36 O2 127.13(14) . . ?
O1 C36 O2 104.06(11) . . ?
O3 C36 Si1 177.35(12) . . ?
O1 C36 Si1 53.59(6) . . ?
O2 C36 Si1 50.48(6) . . ?

loop_
_geom_bond_atom_site_label_1
_geom_bond_atom_site_label_2
_geom_bond_distance
_geom_bond_site_symmetry_2
_geom_bond_publ_flag
Si1 O2 1.7271(10) . ?
Si1 O1 1.8011(10) . ?
Si1 C1 1.8161(13) . ?
Si1 N2 1.8230(12) . ?
Si1 N1 1.8930(11) . ?
Si1 C36 2.2379(15) . ?
Si1 C21 2.3130(13) . ?
O1 C36 1.3361(18) . ?
N1 C21 1.3152(18) . ?
N1 C28 1.4878(17) . ?
C1 C2 1.4075(19) . ?
C1 P1 1.7275(13) . ?
C3 C4 1.388(2) . ?
C3 C8 1.4020(19) . ?
C3 P1 1.8098(14) . ?
C4 C5 1.388(2) . ?
C4 H4 0.9500 . ?
C5 C6 1.379(2) . ?
C5 H5 0.9500 . ?
C6 C7 1.379(2) . ?
C6 H6 0.9500 . ?
C7 C8 1.386(2) . ?
C7 H7 0.9500 . ?
C8 H8 0.9500 . ?
C9 C10 1.391(2) . ?
C9 C14 1.395(2) . ?
C9 P1 1.8155(14) . ?
C10 C11 1.388(2) . ?
C10 H10 0.9500 . ?
C11 C12 1.380(2) . ?
C11 H11 0.9500 . ?
C12 C13 1.380(2) . ?
C12 H12 0.9500 . ?
C13 C14 1.388(2) . ?
C13 H13 0.9500 . ?
C14 H14 0.9500 . ?
P1 C15 1.8194(14) . ?
C15 C20 1.394(2) . ?
C15 C16 1.3960(19) . ?
C16 C17 1.387(2) . ?
C16 H16 0.9500 . ?
C2 N3 1.157(2) . ?
O3 C36 1.1965(18) . ?
C17 C18 1.383(2) . ?
C17 H17 0.9500 . ?
C18 C19 1.387(2) . ?
C18 H18 0.9500 . ?
C19 C20 1.387(2) . ?
C19 H19 0.9500 . ?
C20 H20 0.9500 . ?
C21 N2 1.3586(17) . ?
C21 C22 1.4865(18) . ?
C22 C27 1.390(2) . ?
C22 C23 1.390(2) . ?
C23 C24 1.392(2) . ?
C23 H23 0.9500 . ?
C24 C25 1.371(3) . ?
C24 H24 0.9500 . ?
C25 C26 1.383(3) . ?
C25 H25 0.9500 . ?
C26 C27 1.388(2) . ?
C26 H26 0.9500 . ?
C27 H27 0.9500 . ?
C28 C29 1.526(2) . ?
C28 C31 1.529(2) . ?
C28 C30 1.529(2) . ?
C29 H29A 0.9800 . ?
C29 H29B 0.9800 . ?
C29 H29C 0.9800 . ?
O2 C36 1.3673(17) . ?
N2 C32 1.4925(17) . ?
C30 H30A 0.9800 . ?
C30 H30B 0.9800 . ?
C30 H30C 0.9800 . ?
C31 H31A 0.9800 . ?
C31 H31B 0.9800 . ?
C31 H31C 0.9800 . ?
C32 C34 1.530(2) . ?
C32 C33 1.5302(19) . ?
C32 C35 1.530(2) . ?
C33 H33A 0.9800 . ?
C33 H33B 0.9800 . ?
C33 H33C 0.9800 . ?
C34 H34A 0.9800 . ?
C34 H34B 0.9800 . ?
C34 H34C 0.9800 . ?
C35 H35A 0.9800 . ?
C35 H35B 0.9800 . ?
C35 H35C 0.9800 . ?

loop_
_geom_torsion_atom_site_label_1
_geom_torsion_atom_site_label_2
_geom_torsion_atom_site_label_3
_geom_torsion_atom_site_label_4
_geom_torsion
_geom_torsion_site_symmetry_1
_geom_torsion_site_symmetry_2
_geom_torsion_site_symmetry_3
_geom_torsion_site_symmetry_4
_geom_torsion_publ_flag
O2 Si1 O1 C36 0.48(7) . . . . ?
C1 Si1 O1 C36 122.17(8) . . . . ?
N2 Si1 O1 C36 -113.95(8) . . . . ?
N1 Si1 O1 C36 -55.09(17) . . . . ?
C21 Si1 O1 C36 -96.59(9) . . . . ?
O2 Si1 N1 C21 -112.48(8) . . . . ?
O1 Si1 N1 C21 -59.76(17) . . . . ?
C1 Si1 N1 C21 123.00(9) . . . . ?
N2 Si1 N1 C21 3.80(8) . . . . ?
C36 Si1 N1 C21 -98.97(9) . . . . ?
O2 Si1 N1 C28 59.02(14) . . . . ?
O1 Si1 N1 C28 111.74(17) . . . . ?
C1 Si1 N1 C28 -65.50(15) . . . . ?
N2 Si1 N1 C28 175.30(15) . . . . ?
C36 Si1 N1 C28 72.53(16) . . . . ?
C21 Si1 N1 C28 171.50(19) . . . . ?
O2 Si1 C1 C2 -127.90(11) . . . . ?
O1 Si1 C1 C2 155.12(11) . . . . ?
N2 Si1 C1 C2 48.15(13) . . . . ?
N1 Si1 C1 C2 -25.86(13) . . . . ?
C36 Si1 C1 C2 -170.68(11) . . . . ?
C21 Si1 C1 C2 6.79(14) . . . . ?
O2 Si1 C1 P1 62.42(11) . . . . ?
O1 Si1 C1 P1 -14.57(10) . . . . ?
N2 Si1 C1 P1 -121.53(9) . . . . ?
N1 Si1 C1 P1 164.46(8) . . . . ?
C36 Si1 C1 P1 19.64(11) . . . . ?
C21 Si1 C1 P1 -162.90(8) . . . . ?
C8 C3 C4 C5 1.0(2) . . . . ?
P1 C3 C4 C5 178.37(12) . . . . ?
C3 C4 C5 C6 0.3(2) . . . . ?
C4 C5 C6 C7 -0.9(2) . . . . ?
C5 C6 C7 C8 0.1(2) . . . . ?
C6 C7 C8 C3 1.3(2) . . . . ?
C4 C3 C8 C7 -1.8(2) . . . . ?
P1 C3 C8 C7 -178.95(11) . . . . ?
C14 C9 C10 C11 -1.8(2) . . . . ?
P1 C9 C10 C11 177.71(11) . . . . ?
C9 C10 C11 C12 -0.9(2) . . . . ?
C10 C11 C12 C13 3.2(2) . . . . ?
C11 C12 C13 C14 -2.9(2) . . . . ?
C12 C13 C14 C9 0.2(2) . . . . ?
C10 C9 C14 C13 2.1(2) . . . . ?
P1 C9 C14 C13 -177.42(12) . . . . ?
C2 C1 P1 C3 -90.99(12) . . . . ?
Si1 C1 P1 C3 78.99(10) . . . . ?
C2 C1 P1 C9 26.84(13) . . . . ?
Si1 C1 P1 C9 -163.18(8) . . . . ?
C2 C1 P1 C15 143.74(11) . . . . ?
Si1 C1 P1 C15 -46.29(11) . . . . ?
C4 C3 P1 C1 11.65(13) . . . . ?
C8 C3 P1 C1 -171.13(11) . . . . ?
C4 C3 P1 C9 -107.71(11) . . . . ?
C8 C3 P1 C9 69.51(13) . . . . ?
C4 C3 P1 C15 136.56(11) . . . . ?
C8 C3 P1 C15 -46.22(14) . . . . ?
C10 C9 P1 C1 -132.65(12) . . . . ?
C14 C9 P1 C1 46.83(14) . . . . ?
C10 C9 P1 C3 -10.04(14) . . . . ?
C14 C9 P1 C3 169.44(12) . . . . ?
C10 C9 P1 C15 108.36(12) . . . . ?
C14 C9 P1 C15 -72.17(13) . . . . ?
C1 P1 C15 C20 -48.73(12) . . . . ?
C3 P1 C15 C20 -175.58(10) . . . . ?
C9 P1 C15 C20 69.26(12) . . . . ?
C1 P1 C15 C16 133.34(11) . . . . ?
C3 P1 C15 C16 6.48(13) . . . . ?
C9 P1 C15 C16 -108.67(12) . . . . ?
C20 C15 C16 C17 -1.6(2) . . . . ?
P1 C15 C16 C17 176.27(10) . . . . ?
C15 C16 C17 C18 0.6(2) . . . . ?
C16 C17 C18 C19 0.6(2) . . . . ?
C17 C18 C19 C20 -0.9(2) . . . . ?
C18 C19 C20 C15 -0.1(2) . . . . ?
C16 C15 C20 C19 1.4(2) . . . . ?
P1 C15 C20 C19 -176.67(11) . . . . ?
C28 N1 C21 N2 -177.84(13) . . . . ?
Si1 N1 C21 N2 -5.01(10) . . . . ?
C28 N1 C21 C22 0.8(2) . . . . ?
Si1 N1 C21 C22 173.60(13) . . . . ?
C28 N1 C21 Si1 -172.82(16) . . . . ?
N1 C21 C22 C27 89.62(18) . . . . ?
N2 C21 C22 C27 -92.03(18) . . . . ?
N1 C21 C22 C23 -91.34(18) . . . . ?
N2 C21 C22 C23 87.01(18) . . . . ?
C27 C22 C23 C24 1.4(2) . . . . ?
C21 C22 C23 C24 -177.68(14) . . . . ?
C22 C23 C24 C25 0.4(2) . . . . ?
C23 C24 C25 C26 -1.8(3) . . . . ?
C24 C25 C26 C27 1.4(3) . . . . ?
C25 C26 C27 C22 0.4(2) . . . . ?
C23 C22 C27 C26 -1.7(2) . . . . ?
C21 C22 C27 C26 177.30(14) . . . . ?
C21 N1 C28 C29 177.18(14) . . . . ?
Si1 N1 C28 C29 8.2(2) . . . . ?
C21 N1 C28 C31 59.00(19) . . . . ?
Si1 N1 C28 C31 -109.93(15) . . . . ?
C21 N1 C28 C30 -63.56(18) . . . . ?
Si1 N1 C28 C30 127.51(13) . . . . ?
O1 Si1 O2 C36 -0.47(7) . . . . ?
C1 Si1 O2 C36 -91.04(9) . . . . ?
N2 Si1 O2 C36 92.72(8) . . . . ?
N1 Si1 O2 C36 162.77(8) . . . . ?
C21 Si1 O2 C36 129.71(8) . . . . ?
N1 C21 N2 C32 170.05(13) . . . . ?
C22 C21 N2 C32 -8.6(2) . . . . ?
Si1 C21 N2 C32 164.84(16) . . . . ?
N1 C21 N2 Si1 5.21(11) . . . . ?
C22 C21 N2 Si1 -173.42(12) . . . . ?
O2 Si1 N2 C21 80.75(9) . . . . ?
O1 Si1 N2 C21 157.86(8) . . . . ?
C1 Si1 N2 C21 -95.56(9) . . . . ?
N1 Si1 N2 C21 -3.68(8) . . . . ?
C36 Si1 N2 C21 121.84(8) . . . . ?
O2 Si1 N2 C32 -82.17(14) . . . . ?
O1 Si1 N2 C32 -5.06(14) . . . . ?
C1 Si1 N2 C32 101.52(14) . . . . ?
N1 Si1 N2 C32 -166.59(14) . . . . ?
C36 Si1 N2 C32 -41.08(14) . . . . ?
C21 Si1 N2 C32 -162.92(18) . . . . ?
C21 N2 C32 C34 -84.81(16) . . . . ?
Si1 N2 C32 C34 72.92(16) . . . . ?
C21 N2 C32 C33 155.43(13) . . . . ?
Si1 N2 C32 C33 -46.84(18) . . . . ?
C21 N2 C32 C35 37.08(19) . . . . ?
Si1 N2 C32 C35 -165.19(11) . . . . ?
Si1 O1 C36 O3 178.56(14) . . . . ?
Si1 O1 C36 O2 -0.60(9) . . . . ?
Si1 O2 C36 O3 -178.55(14) . . . . ?
Si1 O2 C36 O1 0.63(10) . . . . ?

loop_
_exptl_oxdiff_crystal_face_indexfrac_h
_exptl_oxdiff_crystal_face_indexfrac_k
_exptl_oxdiff_crystal_face_indexfrac_l
_exptl_oxdiff_crystal_face_x
_exptl_oxdiff_crystal_face_y
_exptl_oxdiff_crystal_face_z
2.0257 -11.0472 1.7453 0.1996 0.8317 -0.5181
5.3662 0.9163 -7.7364 0.1110 0.4667 0.8774
-4.7999 -3.1168 7.8607 -0.0675 -0.2853 -0.9561
-4.1932 -3.4809 8.2332 0.0200 -0.2417 -0.9702
4.4551 -3.9957 -7.8710 -0.0622 0.7772 0.6262
-1.2213 -11.5669 1.0375 -0.2165 0.7310 -0.6471
2.7687 -6.8240 -7.4909 -0.2623 0.8823 0.3907
-2.7365 -10.9679 0.0116 -0.4450 0.6476 -0.6185
-3.5633 -9.3033 4.4194 -0.2307 0.3366 -0.9129
1.4761 -4.2558 -9.0057 -0.4726 0.6859 0.5534
0.5315 -2.8849 -9.3632 -0.5841 0.5529 0.5943
-4.0417 -9.9384 1.4792 -0.4830 0.4586 -0.7459
-1.6663 -2.1706 -8.8921 -0.7906 0.3760 0.4834
-6.4461 -6.3273 0.9764 -0.7389 0.0975 -0.6668
-4.8887 -2.2061 -6.2879 -0.9830 0.1286 0.1308
-7.2688 -3.6659 1.2711 -0.7781 -0.1440 -0.6114
-7.0126 -1.2220 -2.4649 -0.9605 -0.1784 -0.2136
7.1015 4.2023 -2.2317 0.7039 0.1302 0.6983
-7.1255 -4.1435 2.1229 -0.7129 -0.1318 -0.6888
-7.5832 1.5400 1.0361 -0.7623 -0.5241 -0.3797
-6.8346 3.9474 -1.6686 -0.8233 -0.5665 -0.0359
7.0366 2.1280 -4.5783 0.5181 0.3555 0.7779
-7.0498 -2.0960 4.5503 -0.5210 -0.3575 -0.7751
-6.3604 6.4784 0.3440 -0.6075 -0.7927 -0.0506
-7.1148 1.6660 4.5162 -0.4827 -0.6287 -0.6097
-3.6930 10.2085 -0.5079 -0.3167 -0.8973 0.3076
-4.5107 6.9984 6.0447 -0.0243 -0.9324 -0.3607
-1.6716 11.4826 0.2836 -0.0229 -0.9145 0.4039
0.1806 6.4508 7.9845 0.6198 -0.7253 -0.2997
3.2788 10.5838 0.1923 0.5141 -0.6000 0.6129
3.7373 9.9703 -2.6254 0.3750 -0.4369 0.8176
3.0697 10.5844 1.0981 0.5494 -0.6414 0.5355
3.6445 5.4172 6.5376 0.9007 -0.4290 -0.0685
5.2660 8.2489 0.8414 0.7490 -0.3560 0.5588
5.1561 8.2676 -3.0714 0.4833 -0.2291 0.8450
6.5142 5.8968 0.3166 0.8248 -0.1075 0.5550
5.8816 3.8870 4.2107 0.9809 -0.1283 0.1462
6.9172 0.9696 2.7994 0.9683 0.1803 0.1729
7.3403 3.1135 -0.3691 0.8375 0.1563 0.5236
7.5102 -2.1713 -1.8501 0.6934 0.5934 0.4087
6.6185 -5.0824 1.2884 0.7600 0.6499 0.0035
6.6457 -5.5507 -2.6577 0.5013 0.8196 0.2773
